data_4024397
loop_
_publ_author_name
'Ylva E. Bergman'
'Roger Mulder'
'Patrick Perlmutter'

_publ_section_title
;
Total Synthesis of 20-Norsalvinorin A. 1. Preparation of a Key Intermediate
;
_journal_name_full 'Journal of Organic Chemistry'
_journal_page_first 2589
_journal_page_last 2591
_journal_paper_doi 10.1021/jo802623n
_journal_volume 74
_journal_year 2009
_chemical_formula_moiety 'C21 H24 O4'
_chemical_formula_sum 'C21 H24 O4'
_chemical_formula_weight 340.40
_chemical_name_systematic
; 
 ? 
;
_space_group_IT_number 14
_symmetry_cell_setting monoclinic
_symmetry_space_group_name_Hall '-P 2ybc'
_symmetry_space_group_name_H-M 'P 1 21/c 1'
_atom_sites_solution_hydrogens geom
_atom_sites_solution_primary direct
_atom_sites_solution_secondary difmap
_audit_creation_method SHELXL-97
_cell_angle_alpha 90.00
_cell_angle_beta 98.2800(10)
_cell_angle_gamma 90.00
_cell_formula_units_Z 4
_cell_length_a 16.8730(6)
_cell_length_b 10.3219(3)
_cell_length_c 9.8594(3)
_cell_measurement_temperature 123(2)
_cell_volume 1699.23(9)
_computing_cell_refinement 'Bruker Apex2 v2.0 (Bruker AXS, 2005)'
_computing_data_collection 'Bruker Apex2 v2.0 (Bruker AXS, 2005)'
_computing_data_reduction 'Bruker Apex2 v2.0 (Bruker AXS, 2005)'
_computing_molecular_graphics 'X-Seed (Barbour, 2001)'
_computing_publication_material 'CIFTAB (Sheldrick, 1997)'
_computing_structure_refinement 'SHELXL-97 (Sheldrick, 1997)'
_computing_structure_solution 'SHELXS-97 (Sheldrick, 1990)'
_diffrn_ambient_temperature 123(2)
_diffrn_measured_fraction_theta_full 0.995
_diffrn_measured_fraction_theta_max 0.995
_diffrn_measurement_device_type 'Bruker X8 Apex CCD'
_diffrn_measurement_method 'phi and omega scans'
_diffrn_radiation_monochromator graphite
_diffrn_radiation_source 'fine-focus sealed tube'
_diffrn_radiation_type MoK\a
_diffrn_radiation_wavelength 0.71073
_diffrn_reflns_av_R_equivalents 0.0312
_diffrn_reflns_av_sigmaI/netI 0.0366
_diffrn_reflns_limit_h_max 22
_diffrn_reflns_limit_h_min -23
_diffrn_reflns_limit_k_max 9
_diffrn_reflns_limit_k_min -14
_diffrn_reflns_limit_l_max 13
_diffrn_reflns_limit_l_min -13
_diffrn_reflns_number 15576
_diffrn_reflns_theta_full 30.00
_diffrn_reflns_theta_max 30.00
_diffrn_reflns_theta_min 2.32
_diffrn_standards_number 0
_exptl_absorpt_coefficient_mu 0.091
_exptl_absorpt_correction_T_max 0.99
_exptl_absorpt_correction_T_min 0.97
_exptl_absorpt_correction_type multi-scan
_exptl_absorpt_process_details 'SADABS (Sheldrick, 1997)'
_exptl_crystal_colour colourless
_exptl_crystal_density_diffrn 1.331
_exptl_crystal_density_method 'not measured'
_exptl_crystal_description block
_exptl_crystal_F_000 728
_exptl_crystal_size_max 0.13
_exptl_crystal_size_mid 0.13
_exptl_crystal_size_min 0.13
_refine_diff_density_max 0.435
_refine_diff_density_min -0.238
_refine_diff_density_rms 0.053
_refine_ls_extinction_method none
_refine_ls_goodness_of_fit_ref 1.207
_refine_ls_hydrogen_treatment refall
_refine_ls_matrix_type full
_refine_ls_number_parameters 322
_refine_ls_number_reflns 4930
_refine_ls_number_restraints 0
_refine_ls_restrained_S_all 1.207
_refine_ls_R_factor_all 0.0678
_refine_ls_R_factor_gt 0.0609
_refine_ls_shift/su_max 0.000
_refine_ls_shift/su_mean 0.000
_refine_ls_structure_factor_coef Fsqd
_refine_ls_weighting_details 'calc w=1/[\s^2^(Fo^2^)+(0.0360P)^2^+1.0034P] where P=(Fo^2^+2Fc^2^)/3'
_refine_ls_weighting_scheme calc
_refine_ls_wR_factor_gt 0.1236
_refine_ls_wR_factor_ref 0.1268
_reflns_number_gt 4500
_reflns_number_total 4930
_reflns_threshold_expression >2sigma(I)
_cod_data_source_file jo802623n_si_002.cif
_cod_data_source_block a46_07a
_cod_original_sg_symbol_H-M 'P 21/c'
_cod_database_code 4024397

loop_
_symmetry_equiv_pos_as_xyz
'x, y, z'
'-x, y+1/2, -z+1/2'
'-x, -y, -z'
'x, -y-1/2, z-1/2'

loop_
_atom_site_label
_atom_site_type_symbol
_atom_site_fract_x
_atom_site_fract_y
_atom_site_fract_z
_atom_site_U_iso_or_equiv
_atom_site_adp_type
_atom_site_occupancy
_atom_site_symmetry_multiplicity
_atom_site_calc_flag
_atom_site_refinement_flags
_atom_site_disorder_assembly
_atom_site_disorder_group
O1 O 0.22240(7) -0.36795(11) 0.18726(11) 0.0174(2) Uani 1 1 d . . .
O2 O 0.27474(7) 0.09238(11) 0.44728(11) 0.0184(2) Uani 1 1 d . . .
O3 O 0.44905(7) 0.21647(12) 0.08012(11) 0.0208(2) Uani 1 1 d . . .
O4 O 0.26869(7) 0.34981(11) 0.37683(11) 0.0181(2) Uani 1 1 d . . .
C1 C 0.19493(9) -0.29701(15) 0.29535(15) 0.0153(3) Uani 1 1 d . . .
C2 C 0.20691(9) -0.15218(15) 0.27354(16) 0.0157(3) Uani 1 1 d . . .
C3 C 0.29601(8) -0.12043(14) 0.27327(14) 0.0128(3) Uani 1 1 d . . .
C4 C 0.33227(9) -0.21513(15) 0.18264(14) 0.0139(3) Uani 1 1 d . . .
C5 C 0.30725(9) -0.35414(15) 0.19387(16) 0.0169(3) Uani 1 1 d . . .
C6 C 0.30869(8) 0.01958(14) 0.23014(14) 0.0122(3) Uani 1 1 d . . .
C7 C 0.39630(8) 0.04476(14) 0.20418(14) 0.0126(3) Uani 1 1 d . . .
C8 C 0.41454(9) -0.04395(15) 0.08792(15) 0.0152(3) Uani 1 1 d . . .
C9 C 0.38416(9) -0.17911(15) 0.10009(15) 0.0154(3) Uani 1 1 d . . .
C10 C 0.28752(8) 0.11900(14) 0.33284(14) 0.0127(3) Uani 1 1 d . . .
C11 C 0.28807(9) 0.25816(15) 0.28082(15) 0.0149(3) Uani 1 1 d . . .
C12 C 0.37210(9) 0.28986(15) 0.24843(16) 0.0167(3) Uani 1 1 d . . .
C13 C 0.40789(8) 0.18652(15) 0.16640(14) 0.0141(3) Uani 1 1 d . . .
C14 C 0.10871(9) -0.33162(15) 0.30245(16) 0.0168(3) Uani 1 1 d . . .
C15 C 0.07346(10) -0.28558(17) 0.41209(18) 0.0222(3) Uani 1 1 d . . .
C16 C -0.00543(11) -0.31535(19) 0.4248(2) 0.0281(4) Uani 1 1 d . . .
C17 C -0.05017(11) -0.3919(2) 0.3262(2) 0.0297(4) Uani 1 1 d . . .
C18 C -0.01557(11) -0.43944(19) 0.21785(19) 0.0280(4) Uani 1 1 d . . .
C19 C 0.06372(10) -0.41007(17) 0.20553(17) 0.0219(3) Uani 1 1 d . . .
C20 C 0.45590(9) 0.01939(16) 0.33510(15) 0.0162(3) Uani 1 1 d . . .
C21 C 0.18504(10) 0.35211(18) 0.3849(2) 0.0244(4) Uani 1 1 d . . .
H1 H 0.2289(10) -0.3221(18) 0.3851(18) 0.012(4) Uiso 1 1 d . . .
H2A H 0.1846(11) -0.1041(19) 0.3454(19) 0.016(5) Uiso 1 1 d . . .
H2B H 0.1751(12) -0.1267(19) 0.186(2) 0.020(5) Uiso 1 1 d . . .
H3 H 0.3227(11) -0.1306(18) 0.3719(18) 0.014(4) Uiso 1 1 d . . .
H5A H 0.3320(11) -0.3897(19) 0.2809(19) 0.016(5) Uiso 1 1 d . . .
H5B H 0.3232(11) -0.4035(19) 0.118(2) 0.018(5) Uiso 1 1 d . . .
H6 H 0.2736(10) 0.0380(17) 0.1430(18) 0.011(4) Uiso 1 1 d . . .
H8A H 0.4738(12) -0.0470(19) 0.0888(19) 0.021(5) Uiso 1 1 d . . .
H8B H 0.3914(11) -0.0088(18) 0.0000(19) 0.014(4) Uiso 1 1 d . . .
H9 H 0.4045(11) -0.2437(19) 0.0420(19) 0.019(5) Uiso 1 1 d . . .
H11 H 0.2492(11) 0.2617(18) 0.1966(19) 0.015(4) Uiso 1 1 d . . .
H12A H 0.4073(12) 0.298(2) 0.337(2) 0.022(5) Uiso 1 1 d . . .
H12B H 0.3710(12) 0.368(2) 0.200(2) 0.023(5) Uiso 1 1 d . . .
H15 H 0.1053(12) -0.230(2) 0.482(2) 0.024(5) Uiso 1 1 d . . .
H16 H -0.0290(13) -0.285(2) 0.505(2) 0.034(6) Uiso 1 1 d . . .
H17 H -0.1052(14) -0.414(2) 0.335(2) 0.033(6) Uiso 1 1 d . . .
H18 H -0.0471(14) -0.495(2) 0.149(2) 0.036(6) Uiso 1 1 d . . .
H19 H 0.0882(12) -0.444(2) 0.132(2) 0.027(5) Uiso 1 1 d . . .
H20A H 0.4425(11) 0.068(2) 0.417(2) 0.020(5) Uiso 1 1 d . . .
H20B H 0.5104(12) 0.049(2) 0.322(2) 0.024(5) Uiso 1 1 d . . .
H20C H 0.4591(12) -0.074(2) 0.357(2) 0.028(5) Uiso 1 1 d . . .
H21A H 0.1750(12) 0.428(2) 0.443(2) 0.029(5) Uiso 1 1 d . . .
H21B H 0.1532(13) 0.361(2) 0.294(2) 0.031(6) Uiso 1 1 d . . .
H21C H 0.1678(14) 0.272(2) 0.427(2) 0.040(6) Uiso 1 1 d . . .

loop_
_atom_site_aniso_label
_atom_site_aniso_U_11
_atom_site_aniso_U_22
_atom_site_aniso_U_33
_atom_site_aniso_U_23
_atom_site_aniso_U_13
_atom_site_aniso_U_12
O1 0.0195(5) 0.0133(5) 0.0199(5) -0.0038(4) 0.0040(4) -0.0024(4)
O2 0.0243(6) 0.0156(6) 0.0165(5) 0.0005(4) 0.0068(4) 0.0010(4)
O3 0.0245(6) 0.0193(6) 0.0202(5) 0.0006(5) 0.0086(4) -0.0050(5)
O4 0.0194(5) 0.0124(5) 0.0228(5) -0.0044(4) 0.0043(4) 0.0018(4)
C1 0.0178(7) 0.0119(7) 0.0162(6) -0.0008(5) 0.0019(5) -0.0027(5)
C2 0.0145(6) 0.0124(7) 0.0205(7) -0.0008(6) 0.0033(5) -0.0004(5)
C3 0.0145(6) 0.0105(6) 0.0136(6) -0.0003(5) 0.0028(5) 0.0002(5)
C4 0.0154(6) 0.0112(7) 0.0141(6) -0.0013(5) -0.0009(5) 0.0021(5)
C5 0.0193(7) 0.0119(7) 0.0198(7) -0.0015(6) 0.0037(6) 0.0009(6)
C6 0.0133(6) 0.0119(7) 0.0113(6) -0.0001(5) 0.0008(5) 0.0005(5)
C7 0.0135(6) 0.0123(7) 0.0121(6) 0.0002(5) 0.0024(5) -0.0006(5)
C8 0.0177(7) 0.0147(7) 0.0140(6) -0.0012(5) 0.0051(5) -0.0010(6)
C9 0.0172(7) 0.0134(7) 0.0152(6) -0.0028(5) 0.0015(5) 0.0026(5)
C10 0.0100(6) 0.0127(7) 0.0151(6) -0.0012(5) 0.0004(5) 0.0000(5)
C11 0.0181(7) 0.0116(7) 0.0147(6) -0.0008(5) 0.0017(5) 0.0017(5)
C12 0.0209(7) 0.0117(7) 0.0181(7) 0.0004(6) 0.0049(6) -0.0023(6)
C13 0.0141(6) 0.0144(7) 0.0129(6) 0.0002(5) -0.0010(5) -0.0020(5)
C14 0.0185(7) 0.0120(7) 0.0195(7) 0.0040(5) 0.0011(5) -0.0018(5)
C15 0.0220(8) 0.0200(8) 0.0252(8) -0.0020(6) 0.0055(6) -0.0052(6)
C16 0.0254(8) 0.0279(10) 0.0329(9) -0.0028(8) 0.0106(7) -0.0047(7)
C17 0.0194(8) 0.0297(10) 0.0403(10) 0.0018(8) 0.0050(7) -0.0086(7)
C18 0.0256(8) 0.0258(9) 0.0308(9) 0.0000(7) -0.0015(7) -0.0113(7)
C19 0.0248(8) 0.0183(8) 0.0218(8) 0.0013(6) 0.0011(6) -0.0053(6)
C20 0.0136(6) 0.0172(8) 0.0167(7) 0.0004(6) -0.0008(5) 0.0006(5)
C21 0.0186(7) 0.0213(9) 0.0327(9) -0.0059(7) 0.0017(6) 0.0059(6)

loop_
_atom_type_symbol
_atom_type_description
_atom_type_scat_dispersion_real
_atom_type_scat_dispersion_imag
_atom_type_scat_source
C C 0.0033 0.0016 'International Tables Vol C Tables 4.2.6.8 and 6.1.1.4'
H H 0.0000 0.0000 'International Tables Vol C Tables 4.2.6.8 and 6.1.1.4'
O O 0.0106 0.0060 'International Tables Vol C Tables 4.2.6.8 and 6.1.1.4'

loop_
_geom_angle_atom_site_label_1
_geom_angle_atom_site_label_2
_geom_angle_atom_site_label_3
_geom_angle
_geom_angle_site_symmetry_1
_geom_angle_site_symmetry_3
_geom_angle_publ_flag
C1 O1 C5 110.24(11) . . ?
C11 O4 C21 112.09(12) . . ?
O1 C1 C14 109.43(12) . . ?
O1 C1 C2 109.50(12) . . ?
C14 C1 C2 112.70(13) . . ?
O1 C1 H1 108.5(10) . . ?
C14 C1 H1 109.0(10) . . ?
C2 C1 H1 107.6(10) . . ?
C1 C2 C3 110.95(12) . . ?
C1 C2 H2A 108.7(11) . . ?
C3 C2 H2A 111.6(11) . . ?
C1 C2 H2B 108.5(12) . . ?
C3 C2 H2B 110.5(11) . . ?
H2A C2 H2B 106.4(16) . . ?
C4 C3 C6 111.21(12) . . ?
C4 C3 C2 109.99(12) . . ?
C6 C3 C2 112.16(12) . . ?
C4 C3 H3 109.7(10) . . ?
C6 C3 H3 107.6(11) . . ?
C2 C3 H3 106.0(10) . . ?
C9 C4 C5 121.85(14) . . ?
C9 C4 C3 122.58(14) . . ?
C5 C4 C3 115.56(12) . . ?
O1 C5 C4 112.41(12) . . ?
O1 C5 H5A 107.6(11) . . ?
C4 C5 H5A 109.6(11) . . ?
O1 C5 H5B 107.4(11) . . ?
C4 C5 H5B 109.4(11) . . ?
H5A C5 H5B 110.3(16) . . ?
C10 C6 C3 113.38(11) . . ?
C10 C6 C7 108.45(11) . . ?
C3 C6 C7 112.15(12) . . ?
C10 C6 H6 106.3(10) . . ?
C3 C6 H6 109.4(10) . . ?
C7 C6 H6 106.8(10) . . ?
C13 C7 C8 110.06(11) . . ?
C13 C7 C20 106.02(12) . . ?
C8 C7 C20 110.37(12) . . ?
C13 C7 C6 110.93(12) . . ?
C8 C7 C6 108.70(11) . . ?
C20 C7 C6 110.76(11) . . ?
C9 C8 C7 112.89(12) . . ?
C9 C8 H8A 108.9(12) . . ?
C7 C8 H8A 108.7(11) . . ?
C9 C8 H8B 108.8(11) . . ?
C7 C8 H8B 110.3(11) . . ?
H8A C8 H8B 107.0(15) . . ?
C4 C9 C8 124.90(14) . . ?
C4 C9 H9 119.1(11) . . ?
C8 C9 H9 116.0(11) . . ?
O2 C10 C6 123.93(14) . . ?
O2 C10 C11 122.52(13) . . ?
C6 C10 C11 113.47(12) . . ?
O4 C11 C10 113.13(12) . . ?
O4 C11 C12 107.92(12) . . ?
C10 C11 C12 108.76(12) . . ?
O4 C11 H11 110.6(11) . . ?
C10 C11 H11 106.5(11) . . ?
C12 C11 H11 110.0(11) . . ?
C13 C12 C11 114.36(13) . . ?
C13 C12 H12A 107.4(12) . . ?
C11 C12 H12A 107.0(11) . . ?
C13 C12 H12B 108.2(12) . . ?
C11 C12 H12B 109.9(12) . . ?
H12A C12 H12B 109.8(17) . . ?
O3 C13 C12 120.47(14) . . ?
O3 C13 C7 121.38(14) . . ?
C12 C13 C7 117.95(12) . . ?
C15 C14 C19 118.72(15) . . ?
C15 C14 C1 118.57(14) . . ?
C19 C14 C1 122.69(14) . . ?
C16 C15 C14 121.15(16) . . ?
C16 C15 H15 119.7(12) . . ?
C14 C15 H15 119.1(11) . . ?
C17 C16 C15 119.61(17) . . ?
C17 C16 H16 120.1(13) . . ?
C15 C16 H16 120.3(13) . . ?
C18 C17 C16 119.78(16) . . ?
C18 C17 H17 120.1(13) . . ?
C16 C17 H17 120.1(13) . . ?
C17 C18 C19 120.58(17) . . ?
C17 C18 H18 119.7(13) . . ?
C19 C18 H18 119.7(13) . . ?
C14 C19 C18 120.15(16) . . ?
C14 C19 H19 118.8(13) . . ?
C18 C19 H19 121.0(13) . . ?
C7 C20 H20A 113.2(11) . . ?
C7 C20 H20B 110.3(11) . . ?
H20A C20 H20B 105.6(16) . . ?
C7 C20 H20C 111.1(12) . . ?
H20A C20 H20C 108.7(16) . . ?
H20B C20 H20C 107.6(17) . . ?
O4 C21 H21A 107.2(12) . . ?
O4 C21 H21B 111.5(12) . . ?
H21A C21 H21B 109.2(17) . . ?
O4 C21 H21C 111.4(14) . . ?
H21A C21 H21C 109.4(18) . . ?
H21B C21 H21C 108.3(19) . . ?

loop_
_geom_bond_atom_site_label_1
_geom_bond_atom_site_label_2
_geom_bond_distance
_geom_bond_site_symmetry_2
_geom_bond_publ_flag
O1 C1 1.4244(18) . ?
O1 C5 1.4309(18) . ?
O2 C10 1.2104(17) . ?
O3 C13 1.2132(18) . ?
O4 C11 1.4096(18) . ?
O4 C21 1.425(2) . ?
C1 C14 1.509(2) . ?
C1 C2 1.528(2) . ?
C1 H1 1.016(18) . ?
C2 C3 1.539(2) . ?
C2 H2A 0.983(19) . ?
C2 H2B 0.99(2) . ?
C3 C4 1.512(2) . ?
C3 C6 1.530(2) . ?
C3 H3 1.016(18) . ?
C4 C9 1.331(2) . ?
C4 C5 1.504(2) . ?
C5 H5A 0.970(19) . ?
C5 H5B 0.971(19) . ?
C6 C10 1.520(2) . ?
C6 C7 1.5580(19) . ?
C6 H6 0.989(17) . ?
C7 C13 1.529(2) . ?
C7 C8 1.533(2) . ?
C7 C20 1.540(2) . ?
C8 C9 1.497(2) . ?
C8 H8A 1.000(19) . ?
C8 H8B 0.968(18) . ?
C9 H9 0.973(19) . ?
C10 C11 1.526(2) . ?
C11 C12 1.533(2) . ?
C11 H11 0.982(18) . ?
C12 C13 1.516(2) . ?
C12 H12A 0.98(2) . ?
C12 H12B 0.94(2) . ?
C14 C15 1.390(2) . ?
C14 C19 1.391(2) . ?
C15 C16 1.389(2) . ?
C15 H15 0.99(2) . ?
C16 C17 1.389(3) . ?
C16 H16 0.99(2) . ?
C17 C18 1.379(3) . ?
C17 H17 0.97(2) . ?
C18 C19 1.394(2) . ?
C18 H18 0.99(2) . ?
C19 H19 0.95(2) . ?
C20 H20A 1.003(19) . ?
C20 H20B 0.99(2) . ?
C20 H20C 0.99(2) . ?
C21 H21A 1.00(2) . ?
C21 H21B 0.98(2) . ?
C21 H21C 0.99(2) . ?
